data_4032786
loop_
_publ_author_name
'Huang, Adrian'
'Wo, Kellie'
'Lee, So Yeun Christine'
'Kneitschel, Nika'
'Chang, Jennifer'
'Zhu, Kathleen'
'Mello, Tatsiana'
'Bancroft, Laura'
'Norman, Natalie J.'
'Zheng, Shao-Liang'

_publ_section_title
;
 Regioselective Synthesis, NMR, and Crystallographic Analysis of
 N1-Substituted Pyrazoles.
;
_journal_issue 17
_journal_name_full 'The Journal of organic chemistry'
_journal_page_first 8864
_journal_page_last 8872
_journal_paper_doi 10.1021/acs.joc.7b01006
_journal_volume 82
_journal_year 2017
_chemical_absolute_configuration rm
_chemical_formula_sum 'C12 H11 N3 O3'
_chemical_formula_weight 245.24
_space_group_crystal_system orthorhombic
_space_group_IT_number 33
_space_group_name_Hall 'P 2c -2n'
_space_group_name_H-M_alt 'P n a 21'
_symmetry_space_group_name_Hall 'P 2c -2n'
_symmetry_space_group_name_H-M 'P n a 21'
_atom_sites_solution_hydrogens geom
_audit_creation_method SHELXL-2014/6
_cell_angle_alpha 90
_cell_angle_beta 90
_cell_angle_gamma 90
_cell_formula_units_Z 4
_cell_length_a 8.9557(3)
_cell_length_b 26.4849(10)
_cell_length_c 4.7920(2)
_cell_measurement_reflns_used 8127
_cell_measurement_temperature 100(2)
_cell_measurement_theta_max 66.3
_cell_measurement_theta_min 3.33
_cell_volume 1136.62(7)
_computing_cell_refinement 'SAINT 8.34C (Bruker-AXS, 2014)'
_computing_data_collection 'APEX2 v2014.3.0 (Bruker-AXS, 2014)'
_computing_data_reduction 'SAINT 8.34C (Bruker-AXS, 2014)'
_computing_molecular_graphics 'Bruker SHELXTL (Sheldrick, 2015)'
_computing_publication_material 'Bruker SHELXTL (Sheldrick, 2015)'
_computing_structure_refinement 'SHELXL-2014 (Sheldrick, 2015)'
_computing_structure_solution 'SHELXT-2014 (Sheldrick, 2015)'
_diffrn_ambient_temperature 100(2)
_diffrn_measured_fraction_theta_full 0.967
_diffrn_measured_fraction_theta_max 0.967
_diffrn_measurement_device_type
;
Bruker D8 goniometer with CCD area detector  
;
_diffrn_measurement_method 'omega and phi scans'
_diffrn_radiation_monochromator graphite
_diffrn_radiation_source 'I\mS microfocus tube'
_diffrn_radiation_type CuK\a
_diffrn_radiation_wavelength 1.54178
_diffrn_reflns_av_R_equivalents 0.0655
_diffrn_reflns_av_unetI/netI 0.0362
_diffrn_reflns_Laue_measured_fraction_full 0.967
_diffrn_reflns_Laue_measured_fraction_max 0.967
_diffrn_reflns_limit_h_max 10
_diffrn_reflns_limit_h_min -9
_diffrn_reflns_limit_k_max 29
_diffrn_reflns_limit_k_min -28
_diffrn_reflns_limit_l_max 5
_diffrn_reflns_limit_l_min -5
_diffrn_reflns_number 18053
_diffrn_reflns_point_group_measured_fraction_full 0.889
_diffrn_reflns_point_group_measured_fraction_max 0.889
_diffrn_reflns_theta_full 66.500
_diffrn_reflns_theta_max 66.698
_diffrn_reflns_theta_min 3.337
_exptl_absorpt_coefficient_mu 0.886
_exptl_absorpt_correction_T_max 0.8642
_exptl_absorpt_correction_T_min 0.7863
_exptl_absorpt_correction_type multi-scan
_exptl_absorpt_process_details sadabs
_exptl_crystal_colour colorless
_exptl_crystal_density_diffrn 1.433
_exptl_crystal_description plate
_exptl_crystal_F_000 512
_exptl_crystal_size_max 0.240
_exptl_crystal_size_mid 0.018
_exptl_crystal_size_min 0.010
_refine_diff_density_max 0.254
_refine_diff_density_min -0.203
_refine_diff_density_rms 0.064
_refine_ls_abs_structure_details
;
 Flack x determined using 589 quotients [(I+)-(I-)]/[(I+)+(I-)]
 (Parsons, Flack and Wagner, Acta Cryst. B69 (2013) 249-259).
;
_refine_ls_abs_structure_Flack -0.3(3)
_refine_ls_extinction_coef 0.0027(8)
_refine_ls_extinction_expression Fc^*^=kFc[1+0.001xFc^2^\l^3^/sin(2\q)]^-1/4^
_refine_ls_extinction_method SHELXL
_refine_ls_goodness_of_fit_ref 1.073
_refine_ls_hydrogen_treatment constr
_refine_ls_matrix_type full
_refine_ls_number_parameters 165
_refine_ls_number_reflns 1790
_refine_ls_number_restraints 1
_refine_ls_restrained_S_all 1.072
_refine_ls_R_factor_all 0.0496
_refine_ls_R_factor_gt 0.0445
_refine_ls_shift/su_max 0.000
_refine_ls_shift/su_mean 0.000
_refine_ls_structure_factor_coef Fsqd
_refine_ls_weighting_details 'w=1/[\s^2^(Fo^2^)+(0.0716P)^2^+0.1419P] where P=(Fo^2^+2Fc^2^)/3'
_refine_ls_weighting_scheme calc
_refine_ls_wR_factor_gt 0.1090
_refine_ls_wR_factor_ref 0.1114
_reflns_Friedel_coverage 0.627
_reflns_Friedel_fraction_full 0.789
_reflns_Friedel_fraction_max 0.789
_reflns_number_gt 1625
_reflns_number_total 1790
_reflns_threshold_expression 'I > 2\s(I)'
_cod_data_source_file jo7b01006_si_001.cif
_cod_data_source_block Lab-33
_cod_database_code 4032786
_shelx_space_group_comment
;
The symmetry employed for this shelxl refinement is uniquely defined
by the following loop, which should always be used as a source of
symmetry information in preference to the above space-group names.
They are only intended as comments.
;
_shelx_estimated_absorpt_t_min 0.816
_shelx_estimated_absorpt_t_max 0.991
_shelxl_version_number 2014/6

loop_
_space_group_symop_operation_xyz
'x, y, z'
'-x, -y, z+1/2'
'x+1/2, -y+1/2, z'
'-x+1/2, y+1/2, z+1/2'

loop_
_atom_site_label
_atom_site_type_symbol
_atom_site_fract_x
_atom_site_fract_y
_atom_site_fract_z
_atom_site_U_iso_or_equiv
_atom_site_adp_type
_atom_site_occupancy
_atom_site_site_symmetry_order
_atom_site_calc_flag
_atom_site_refinement_flags_posn
_atom_site_refinement_flags_adp
C1 C 0.7588(4) 0.42819(13) 0.2942(8) 0.0223(8) Uani 1 1 d . .
C2 C 0.8881(4) 0.42264(13) 0.4527(8) 0.0242(8) Uani 1 1 d . .
H2 H 0.9626 0.3972 0.4394 0.029 Uiso 1 1 calc R U
C3 C 0.8816(3) 0.46259(12) 0.6315(8) 0.0222(8) Uani 1 1 d . .
H3 H 0.9535 0.4710 0.7698 0.027 Uiso 1 1 calc R U
C4 C 0.6988(3) 0.53324(13) 0.7144(8) 0.0216(8) Uani 1 1 d . .
H4A H 0.7314 0.5328 0.9117 0.026 Uiso 1 1 calc R U
H4B H 0.5882 0.5333 0.7114 0.026 Uiso 1 1 calc R U
C5 C 0.7566(3) 0.58096(12) 0.5738(9) 0.0231(8) Uani 1 1 d . .
C6 C 0.7167(3) 0.62980(13) 0.7028(8) 0.0212(8) Uani 1 1 d . .
C7 C 0.7867(4) 0.67353(13) 0.6035(9) 0.0273(9) Uani 1 1 d . .
H7 H 0.8576 0.6716 0.4565 0.033 Uiso 1 1 calc R U
C8 C 0.7510(4) 0.71993(13) 0.7229(9) 0.0282(9) Uani 1 1 d . .
H8 H 0.7998 0.7495 0.6575 0.034 Uiso 1 1 calc R U
C9 C 0.6458(4) 0.72417(13) 0.9352(9) 0.0271(9) Uani 1 1 d . .
C10 C 0.5757(4) 0.68002(13) 1.0284(8) 0.0256(8) Uani 1 1 d . .
H10 H 0.5021 0.6821 1.1707 0.031 Uiso 1 1 calc R U
C11 C 0.6117(3) 0.63358(13) 0.9173(8) 0.0239(8) Uani 1 1 d . .
H11 H 0.5648 0.6040 0.9870 0.029 Uiso 1 1 calc R U
C12 C 0.6115(4) 0.77459(14) 1.0625(10) 0.0354(10) Uani 1 1 d . .
H12A H 0.7031 0.7948 1.0717 0.053 Uiso 1 1 calc R U
H12B H 0.5718 0.7697 1.2512 0.053 Uiso 1 1 calc R U
H12C H 0.5373 0.7922 0.9479 0.053 Uiso 1 1 calc R U
N1 N 0.6761(3) 0.46785(10) 0.3651(7) 0.0218(7) Uani 1 1 d . .
N2 N 0.7530(3) 0.48839(10) 0.5757(7) 0.0212(6) Uani 1 1 d . .
N3 N 0.7067(3) 0.39555(11) 0.0745(7) 0.0255(7) Uani 1 1 d . .
O1 O 0.5979(2) 0.40891(9) -0.0642(5) 0.0288(6) Uani 1 1 d . .
O2 O 0.7743(3) 0.35571(9) 0.0412(7) 0.0377(7) Uani 1 1 d . .
O3 O 0.8338(3) 0.57761(9) 0.3638(6) 0.0279(6) Uani 1 1 d . .

loop_
_atom_site_aniso_label
_atom_site_aniso_U_11
_atom_site_aniso_U_22
_atom_site_aniso_U_33
_atom_site_aniso_U_23
_atom_site_aniso_U_13
_atom_site_aniso_U_12
C1 0.0176(16) 0.0251(19) 0.024(2) 0.0001(15) 0.0002(16) 0.0004(13)
C2 0.0155(15) 0.027(2) 0.030(2) 0.0058(16) 0.0002(17) 0.0023(13)
C3 0.0113(15) 0.030(2) 0.026(2) 0.0026(15) -0.0015(15) 0.0014(12)
C4 0.0150(15) 0.0263(19) 0.023(2) -0.0027(14) 0.0018(16) 0.0006(11)
C5 0.0128(15) 0.031(2) 0.025(2) 0.0006(17) -0.0045(18) 0.0003(12)
C6 0.0135(15) 0.028(2) 0.022(2) -0.0004(14) -0.0022(17) 0.0009(12)
C7 0.0185(16) 0.033(2) 0.030(2) 0.0008(16) 0.0001(18) -0.0019(13)
C8 0.0254(18) 0.028(2) 0.031(2) 0.0024(16) -0.0057(19) -0.0043(14)
C9 0.0231(17) 0.026(2) 0.032(2) -0.0017(16) -0.0098(19) 0.0015(13)
C10 0.0219(17) 0.033(2) 0.0218(19) -0.0027(14) 0.0027(18) 0.0021(13)
C11 0.0189(15) 0.027(2) 0.026(2) 0.0027(16) -0.0017(17) 0.0012(13)
C12 0.036(2) 0.032(2) 0.038(2) -0.0062(18) -0.006(2) 0.0024(15)
N1 0.0195(14) 0.0256(16) 0.0203(15) -0.0015(12) 0.0000(14) -0.0008(11)
N2 0.0152(13) 0.0241(15) 0.0243(16) -0.0009(14) -0.0022(13) 0.0002(10)
N3 0.0267(15) 0.0279(18) 0.0219(16) 0.0009(14) 0.0026(16) -0.0035(12)
O1 0.0215(12) 0.0416(16) 0.0233(14) -0.0010(12) -0.0010(12) -0.0057(10)
O2 0.0504(15) 0.0284(15) 0.0342(17) -0.0057(13) 0.0003(15) 0.0088(12)
O3 0.0230(12) 0.0339(15) 0.0268(14) 0.0013(11) 0.0076(13) 0.0023(10)

loop_
_atom_type_symbol
_atom_type_description
_atom_type_scat_dispersion_real
_atom_type_scat_dispersion_imag
_atom_type_scat_source
C C 0.0181 0.0091 'International Tables Vol C Tables 4.2.6.8 and 6.1.1.4'
H H 0.0000 0.0000 'International Tables Vol C Tables 4.2.6.8 and 6.1.1.4'
N N 0.0311 0.0180 'International Tables Vol C Tables 4.2.6.8 and 6.1.1.4'
O O 0.0492 0.0322 'International Tables Vol C Tables 4.2.6.8 and 6.1.1.4'

loop_
_geom_angle_atom_site_label_1
_geom_angle_atom_site_label_2
_geom_angle_atom_site_label_3
_geom_angle
N1 C1 C2 114.0(3)
N1 C1 N3 118.7(3)
C2 C1 N3 127.2(3)
C3 C2 C1 103.0(3)
C3 C2 H2 128.5
C1 C2 H2 128.5
C2 C3 N2 107.5(3)
C2 C3 H3 126.2
N2 C3 H3 126.2
N2 C4 C5 111.4(3)
N2 C4 H4A 109.4
C5 C4 H4A 109.4
N2 C4 H4B 109.4
C5 C4 H4B 109.4
H4A C4 H4B 108.0
O3 C5 C6 123.0(3)
O3 C5 C4 119.7(3)
C6 C5 C4 117.3(3)
C11 C6 C7 119.5(3)
C11 C6 C5 122.2(3)
C7 C6 C5 118.3(3)
C8 C7 C6 119.2(3)
C8 C7 H7 120.4
C6 C7 H7 120.4
C9 C8 C7 121.8(3)
C9 C8 H8 119.1
C7 C8 H8 119.1
C8 C9 C10 118.0(3)
C8 C9 C12 120.5(3)
C10 C9 C12 121.4(3)
C11 C10 C9 121.1(3)
C11 C10 H10 119.4
C9 C10 H10 119.4
C10 C11 C6 120.4(3)
C10 C11 H11 119.8
C6 C11 H11 119.8
C9 C12 H12A 109.5
C9 C12 H12B 109.5
H12A C12 H12B 109.5
C9 C12 H12C 109.5
H12A C12 H12C 109.5
H12B C12 H12C 109.5
C1 N1 N2 103.1(3)
N1 N2 C3 112.3(3)
N1 N2 C4 120.6(3)
C3 N2 C4 127.2(3)
O2 N3 O1 124.5(3)
O2 N3 C1 116.9(3)
O1 N3 C1 118.6(3)

loop_
_geom_bond_atom_site_label_1
_geom_bond_atom_site_label_2
_geom_bond_distance
C1 N1 1.330(4)
C1 C2 1.392(5)
C1 N3 1.440(5)
C2 C3 1.363(5)
C2 H2 0.9500
C3 N2 1.366(4)
C3 H3 0.9500
C4 N2 1.445(4)
C4 C5 1.523(5)
C4 H4A 0.9900
C4 H4B 0.9900
C5 O3 1.224(5)
C5 C6 1.477(5)
C6 C11 1.397(5)
C6 C7 1.400(5)
C7 C8 1.393(5)
C7 H7 0.9500
C8 C9 1.391(6)
C8 H8 0.9500
C9 C10 1.400(5)
C9 C12 1.500(5)
C10 C11 1.379(5)
C10 H10 0.9500
C11 H11 0.9500
C12 H12A 0.9800
C12 H12B 0.9800
C12 H12C 0.9800
N1 N2 1.337(4)
N3 O2 1.227(4)
N3 O1 1.232(4)

loop_
_geom_torsion_atom_site_label_1
_geom_torsion_atom_site_label_2
_geom_torsion_atom_site_label_3
_geom_torsion_atom_site_label_4
_geom_torsion
N1 C1 C2 C3 -0.4(4)
N3 C1 C2 C3 -178.7(3)
C1 C2 C3 N2 0.9(4)
N2 C4 C5 O3 2.6(5)
N2 C4 C5 C6 -176.8(3)
O3 C5 C6 C11 170.6(3)
C4 C5 C6 C11 -10.0(5)
O3 C5 C6 C7 -9.0(5)
C4 C5 C6 C7 170.4(3)
C11 C6 C7 C8 0.6(5)
C5 C6 C7 C8 -179.8(3)
C6 C7 C8 C9 -1.1(5)
C7 C8 C9 C10 0.2(5)
C7 C8 C9 C12 179.1(4)
C8 C9 C10 C11 1.2(5)
C12 C9 C10 C11 -177.6(3)
C9 C10 C11 C6 -1.7(5)
C7 C6 C11 C10 0.8(5)
C5 C6 C11 C10 -178.8(3)
C2 C1 N1 N2 -0.3(4)
N3 C1 N1 N2 178.1(3)
C1 N1 N2 C3 0.9(4)
C1 N1 N2 C4 -179.8(3)
C2 C3 N2 N1 -1.2(4)
C2 C3 N2 C4 179.6(3)
C5 C4 N2 N1 -89.5(4)
C5 C4 N2 C3 89.6(4)
N1 C1 N3 O2 -170.0(3)
C2 C1 N3 O2 8.2(5)
N1 C1 N3 O1 9.3(5)
C2 C1 N3 O1 -172.5(3)
